data_7008642
loop_
_publ_author_name
'Saha, Ramkrishna'
'Qaium, Md Abdul'
'Debnath, Dipen'
'Younus, Muhammad'
'Chawdhury, Nazia'
'Sultana, Nasim'
'Kociok-K\"ohn, Gabriele'
'Ooi, Li-Ling'
'Raithby, Paul R.'
'Kijima, Masashi'

_publ_section_title
;
 A new series of luminescent phosphine stabilised platinum ethynyl
 complexes.
;
_journal_issue 16
_journal_name_full 'Dalton transactions (Cambridge, England : 2003)'
_journal_page_first 2760
_journal_page_last 2765
_journal_paper_doi 10.1039/b505484b
_journal_year 2005
_chemical_formula_sum 'C44 H38 P2 Pt'
_chemical_formula_weight 823.77
_chemical_name_common 'Structure 2'
_chemical_name_systematic
;
?
;
_space_group_IT_number 14
_symmetry_cell_setting monoclinic
_symmetry_space_group_name_Hall '-P 2yn'
_symmetry_space_group_name_H-M 'P 1 21/n 1'
_atom_sites_solution_hydrogens geom
_atom_sites_solution_primary direct
_atom_sites_solution_secondary difmap
_audit_creation_method SHELXL-97
_cell_angle_alpha 90.00
_cell_angle_beta 91.8530(10)
_cell_angle_gamma 90.00
_cell_formula_units_Z 4
_cell_length_a 8.61800(10)
_cell_length_b 13.9790(2)
_cell_length_c 29.9090(4)
_cell_measurement_reflns_used 24838
_cell_measurement_temperature 150(2)
_cell_measurement_theta_max 30.03
_cell_measurement_theta_min 2.91
_cell_volume 3601.28(8)
_computing_cell_refinement 'HKL Scalepack (Otwinowski & Minor 1997)'
_computing_data_collection 'Collect (Nonius BV, 1997-2000)'
_computing_data_reduction 'HKL Denzo and Scalepack (Otwinowski & Minor 19'
_computing_molecular_graphics 'SHELX-XP (Sheldrick, 1991)'
_computing_structure_refinement 'SHELXL-97 (Sheldrick, 1997)'
_computing_structure_solution 'SHELXS-97 (Sheldrick, 1990)'
_diffrn_ambient_temperature 150(2)
_diffrn_measured_fraction_theta_full 0.982
_diffrn_measured_fraction_theta_max 0.982
_diffrn_measurement_device_type 'Nonius Kappa CCD'
_diffrn_measurement_method 'omega and phi scans'
_diffrn_radiation_monochromator graphite
_diffrn_radiation_source 'fine-focus sealed tube'
_diffrn_radiation_type MoK\a
_diffrn_radiation_wavelength 0.71073
_diffrn_reflns_av_R_equivalents 0.0724
_diffrn_reflns_av_sigmaI/netI 0.0557
_diffrn_reflns_limit_h_max 12
_diffrn_reflns_limit_h_min -12
_diffrn_reflns_limit_k_max 19
_diffrn_reflns_limit_k_min -19
_diffrn_reflns_limit_l_max 42
_diffrn_reflns_limit_l_min -39
_diffrn_reflns_number 24838
_diffrn_reflns_theta_full 30.03
_diffrn_reflns_theta_max 30.03
_diffrn_reflns_theta_min 2.91
_exptl_absorpt_coefficient_mu 4.015
_exptl_absorpt_correction_T_max 0.7395
_exptl_absorpt_correction_T_min 0.4335
_exptl_absorpt_correction_type 'Semi empirical (SORTAV, Blessing)'
_exptl_crystal_colour 'Pale yellow'
_exptl_crystal_density_diffrn 1.519
_exptl_crystal_density_method 'not measured'
_exptl_crystal_description Plate
_exptl_crystal_F_000 1640
_exptl_crystal_size_max 0.25
_exptl_crystal_size_mid 0.25
_exptl_crystal_size_min 0.08
_refine_diff_density_max 2.681
_refine_diff_density_min -3.873
_refine_diff_density_rms 0.222
_refine_ls_extinction_method none
_refine_ls_goodness_of_fit_ref 1.038
_refine_ls_hydrogen_treatment mixed
_refine_ls_matrix_type full
_refine_ls_number_parameters 424
_refine_ls_number_reflns 10344
_refine_ls_number_restraints 0
_refine_ls_restrained_S_all 1.038
_refine_ls_R_factor_all 0.0515
_refine_ls_R_factor_gt 0.0404
_refine_ls_shift/su_max 0.003
_refine_ls_shift/su_mean 0.000
_refine_ls_structure_factor_coef Fsqd
_refine_ls_weighting_details 'calc w=1/[\s^2^(Fo^2^)+(0.0703P)^2^+0.3881P] where P=(Fo^2^+2Fc^2^)/3'
_refine_ls_weighting_scheme calc
_refine_ls_wR_factor_gt 0.1015
_refine_ls_wR_factor_ref 0.1095
_reflns_number_gt 8773
_reflns_number_total 10344
_reflns_threshold_expression >2sigma(I)
_cod_data_source_file b505484b.txt
_cod_data_source_block k03prr34
_cod_depositor_comments
;
The following automatic conversions were performed:
'_symmetry_cell_setting' value 'Monoclinic' changed to 'monoclinic'
according to '/home/saulius/struct/CIF-dictionaries/cif_core.dic'
dictionary named 'cif_core.dic' version 2.4.1 from 2010-06-29.

Automatic conversion script
Id: cif_fix_enum 1527 2010-12-29 10:47:43Z saulius 
;
_cod_original_sg_symbol_H-M P2(1)/n
_cod_database_code 7008642

loop_
_symmetry_equiv_pos_as_xyz
'x, y, z'
'-x+1/2, y+1/2, -z+1/2'
'-x, -y, -z'
'x-1/2, -y-1/2, z-1/2'

loop_
_atom_site_label
_atom_site_type_symbol
_atom_site_fract_x
_atom_site_fract_y
_atom_site_fract_z
_atom_site_U_iso_or_equiv
_atom_site_adp_type
_atom_site_occupancy
_atom_site_symmetry_multiplicity
_atom_site_calc_flag
_atom_site_refinement_flags
_atom_site_disorder_assembly
_atom_site_disorder_group
Pt Pt 0.186365(13) 0.362422(8) 0.826142(4) 0.01763(6) Uani 1 1 d . . .
P1 P 0.00185(11) 0.37053(6) 0.77063(3) 0.01915(17) Uani 1 1 d . . .
P2 P -0.01285(10) 0.33607(7) 0.87213(3) 0.02123(17) Uani 1 1 d . . .
C1 C 0.3441(4) 0.3822(2) 0.77893(12) 0.0211(6) Uani 1 1 d . . .
C2 C 0.4154(4) 0.3931(2) 0.74536(12) 0.0235(7) Uani 1 1 d . . .
C3 C 0.4991(4) 0.4070(3) 0.70455(11) 0.0248(7) Uani 1 1 d . . .
C4 C 0.4886(5) 0.3395(3) 0.67021(13) 0.0331(8) Uani 1 1 d . . .
H4 H 0.4239 0.2850 0.6730 0.040 Uiso 1 1 calc R . .
C5 C 0.5734(5) 0.3524(3) 0.63182(15) 0.0400(10) Uani 1 1 d . . .
H5 H 0.5655 0.3065 0.6085 0.048 Uiso 1 1 calc R . .
C6 C 0.6698(4) 0.4318(4) 0.62709(13) 0.0394(10) Uani 1 1 d . . .
C19 C 0.7656(6) 0.4458(5) 0.58598(15) 0.0647(17) Uani 1 1 d . . .
H19C H 0.7476 0.3923 0.5653 0.097 Uiso 1 1 calc R . .
H19B H 0.8759 0.4486 0.5949 0.097 Uiso 1 1 calc R . .
H19A H 0.7352 0.5058 0.5711 0.097 Uiso 1 1 calc R . .
C7 C 0.6766(4) 0.4991(3) 0.66071(14) 0.0365(9) Uani 1 1 d . . .
H7 H 0.7390 0.5545 0.6574 0.044 Uiso 1 1 calc R . .
C8 C 0.5936(4) 0.4873(3) 0.69953(12) 0.0286(7) Uani 1 1 d . . .
H8 H 0.6013 0.5339 0.7226 0.034 Uiso 1 1 calc R . .
C9 C 0.3415(4) 0.3476(3) 0.87754(12) 0.0227(7) Uani 1 1 d . . .
C10 C 0.4154(4) 0.3253(3) 0.91117(12) 0.0285(7) Uani 1 1 d . . .
C11 C 0.4887(4) 0.2929(3) 0.95258(12) 0.0287(8) Uani 1 1 d . . .
C12 C 0.5129(7) 0.1956(4) 0.96041(18) 0.0554(14) Uani 1 1 d . . .
H12 H 0.4874 0.1506 0.9375 0.067 Uiso 1 1 calc R . .
C13 C 0.5740(8) 0.1637(4) 1.0014(2) 0.0622(16) Uani 1 1 d . . .
H13A H 0.5883 0.0971 1.0062 0.075 Uiso 1 1 calc R . .
C14 C 0.6143(5) 0.2275(4) 1.03530(15) 0.0473(11) Uani 1 1 d . . .
C20 C 0.6773(7) 0.1935(5) 1.08052(18) 0.0733(19) Uani 1 1 d . . .
H20A H 0.6844 0.1235 1.0805 0.110 Uiso 1 1 calc R . .
H20B H 0.6076 0.2142 1.1039 0.110 Uiso 1 1 calc R . .
H20C H 0.7807 0.2209 1.0863 0.110 Uiso 1 1 calc R . .
C15 C 0.5923(5) 0.3234(4) 1.02703(15) 0.0456(11) Uani 1 1 d . . .
H15 H 0.6189 0.3684 1.0498 0.055 Uiso 1 1 calc R . .
C16 C 0.5324(6) 0.3561(3) 0.98624(14) 0.0384(10) Uani 1 1 d . . .
H16 H 0.5213 0.4229 0.9813 0.046 Uiso 1 1 calc R . .
C17 C -0.1906(4) 0.3697(2) 0.79601(12) 0.0240(7) Uani 1 1 d . . .
H17A H -0.2189 0.4351 0.8054 0.029 Uiso 1 1 calc R . .
H17B H -0.2705 0.3467 0.7740 0.029 Uiso 1 1 calc R . .
C18 C -0.1819(4) 0.3030(3) 0.83653(12) 0.0268(7) Uani 1 1 d . . .
H18A H -0.1721 0.2359 0.8265 0.032 Uiso 1 1 calc R . .
H18B H -0.2779 0.3087 0.8537 0.032 Uiso 1 1 calc R . .
C21 C 0.0000(4) 0.2690(2) 0.73262(11) 0.0226(6) Uani 1 1 d . . .
C22 C 0.1197(4) 0.2020(2) 0.73487(13) 0.0287(7) Uani 1 1 d . . .
H22 H 0.2028 0.2098 0.7562 0.034 Uiso 1 1 calc R . .
C23 C 0.1183(5) 0.1241(3) 0.70621(15) 0.0346(9) Uani 1 1 d . . .
H23 H 0.2004 0.0788 0.7079 0.041 Uiso 1 1 calc R . .
C24 C -0.0028(5) 0.1123(3) 0.67501(15) 0.0362(9) Uani 1 1 d . . .
H24 H -0.0043 0.0586 0.6555 0.043 Uiso 1 1 calc R . .
C25 C -0.1214(5) 0.1790(3) 0.67238(14) 0.0375(9) Uani 1 1 d . . .
H25 H -0.2036 0.1713 0.6507 0.045 Uiso 1 1 calc R . .
C26 C -0.1213(5) 0.2569(3) 0.70100(13) 0.0321(8) Uani 1 1 d . . .
H26 H -0.2037 0.3021 0.6991 0.038 Uiso 1 1 calc R . .
C27 C 0.0062(4) 0.4764(2) 0.73610(11) 0.0210(6) Uani 1 1 d . . .
C28 C 0.0701(4) 0.4741(3) 0.69380(12) 0.0292(7) Uani 1 1 d . . .
H28 H 0.1044 0.4151 0.6818 0.035 Uiso 1 1 calc R . .
C29 C 0.0837(5) 0.5580(3) 0.66925(14) 0.0383(9) Uani 1 1 d . . .
H29 H 0.1266 0.5561 0.6404 0.046 Uiso 1 1 calc R . .
C30 C 0.0349(6) 0.6444(3) 0.68669(17) 0.0398(11) Uani 1 1 d . . .
H30 H 0.0442 0.7015 0.6698 0.048 Uiso 1 1 calc R . .
C31 C -0.0273(6) 0.6473(3) 0.72870(18) 0.0386(10) Uani 1 1 d . . .
H31 H -0.0609 0.7066 0.7406 0.046 Uiso 1 1 calc R . .
C32 C -0.0406(4) 0.5644(3) 0.75345(13) 0.0292(7) Uani 1 1 d . . .
H32 H -0.0819 0.5672 0.7825 0.035 Uiso 1 1 calc R . .
C33 C -0.0700(4) 0.4403(3) 0.90412(12) 0.0275(7) Uani 1 1 d . . .
C34 C -0.2230(5) 0.4674(3) 0.90784(14) 0.0406(10) Uani 1 1 d . . .
H34 H -0.3033 0.4300 0.8941 0.049 Uiso 1 1 calc R . .
C35 C -0.2601(6) 0.5491(4) 0.93161(15) 0.0477(11) Uani 1 1 d . . .
H35 H -0.3657 0.5678 0.9336 0.057 Uiso 1 1 calc R . .
C36 C -0.1461(7) 0.6030(4) 0.95221(19) 0.0536(13) Uani 1 1 d . . .
H36 H -0.1714 0.6584 0.9689 0.064 Uiso 1 1 calc R . .
C37 C 0.0059(6) 0.5753(4) 0.9483(2) 0.074(2) Uani 1 1 d . . .
H37 H 0.0858 0.6118 0.9627 0.089 Uiso 1 1 calc R . .
C38 C 0.0449(5) 0.4961(4) 0.92397(19) 0.0557(14) Uani 1 1 d . . .
H38 H 0.1510 0.4798 0.9208 0.067 Uiso 1 1 calc R . .
C39 C 0.0154(4) 0.2381(3) 0.91127(12) 0.0271(7) Uani 1 1 d . . .
C40 C -0.0291(6) 0.2421(3) 0.95530(14) 0.0461(11) Uani 1 1 d . . .
H40 H -0.0836 0.2961 0.9661 0.055 Uiso 1 1 calc R . .
C41 C 0.0079(8) 0.1648(4) 0.98380(18) 0.0632(16) Uani 1 1 d . . .
H41 H -0.0216 0.1663 1.0141 0.076 Uiso 1 1 calc R . .
C42 C 0.0864(6) 0.0871(4) 0.96795(19) 0.0534(13) Uani 1 1 d . . .
H42 H 0.1159 0.0367 0.9878 0.064 Uiso 1 1 calc R . .
C43 C 0.1225(6) 0.0818(4) 0.92390(19) 0.0533(13) Uani 1 1 d . . .
H43 H 0.1707 0.0259 0.9128 0.064 Uiso 1 1 calc R . .
C44 C 0.0890(5) 0.1573(3) 0.89555(17) 0.0404(10) Uani 1 1 d . . .
H44 H 0.1165 0.1539 0.8651 0.049 Uiso 1 1 calc R . .

loop_
_atom_site_aniso_label
_atom_site_aniso_U_11
_atom_site_aniso_U_22
_atom_site_aniso_U_33
_atom_site_aniso_U_23
_atom_site_aniso_U_13
_atom_site_aniso_U_12
Pt 0.01760(8) 0.01843(8) 0.01685(8) 0.00089(4) 0.00034(5) -0.00085(4)
P1 0.0200(4) 0.0195(4) 0.0180(4) 0.0019(3) -0.0006(3) -0.0001(3)
P2 0.0213(4) 0.0247(4) 0.0178(4) 0.0021(3) 0.0023(3) -0.0018(3)
C1 0.0184(15) 0.0219(14) 0.0230(17) 0.0041(13) 0.0030(12) -0.0009(12)
C2 0.0182(15) 0.0228(15) 0.0292(18) 0.0011(14) -0.0024(12) 0.0011(13)
C3 0.0180(15) 0.0338(18) 0.0226(16) 0.0037(14) 0.0007(12) 0.0026(14)
C4 0.0234(18) 0.050(2) 0.0254(19) -0.0023(17) -0.0010(14) 0.0027(17)
C5 0.033(2) 0.064(3) 0.023(2) -0.0062(18) -0.0025(16) 0.0052(19)
C6 0.0243(18) 0.073(3) 0.0211(18) 0.0047(19) 0.0015(13) 0.0042(19)
C19 0.045(3) 0.124(5) 0.025(2) 0.004(3) 0.0122(19) -0.007(3)
C7 0.0221(17) 0.051(2) 0.037(2) 0.0139(19) 0.0058(15) -0.0040(17)
C8 0.0236(17) 0.0340(18) 0.0284(18) 0.0028(15) 0.0028(13) 0.0017(14)
C9 0.0186(15) 0.0294(16) 0.0199(17) -0.0017(13) -0.0024(12) 0.0007(13)
C10 0.0258(17) 0.0346(19) 0.0251(18) -0.0041(15) 0.0002(13) -0.0006(15)
C11 0.0226(17) 0.041(2) 0.0223(17) -0.0018(15) -0.0008(12) -0.0002(15)
C12 0.070(4) 0.047(3) 0.048(3) 0.005(2) -0.027(2) -0.003(3)
C13 0.074(4) 0.052(3) 0.059(4) 0.019(3) -0.025(3) 0.004(3)
C14 0.036(2) 0.076(3) 0.029(2) 0.010(2) -0.0042(16) 0.008(2)
C20 0.065(4) 0.112(5) 0.042(3) 0.028(3) -0.017(3) 0.010(4)
C15 0.034(2) 0.075(3) 0.028(2) -0.010(2) -0.0066(16) 0.015(2)
C16 0.040(2) 0.049(3) 0.026(2) -0.0081(16) -0.0074(17) 0.0141(18)
C17 0.0193(16) 0.0306(17) 0.0221(17) 0.0035(13) 0.0017(12) 0.0017(13)
C18 0.0235(16) 0.0309(17) 0.0260(17) 0.0048(14) 0.0028(13) -0.0065(14)
C21 0.0253(16) 0.0214(14) 0.0210(16) 0.0018(12) -0.0006(12) -0.0014(13)
C22 0.0308(18) 0.0208(15) 0.0340(19) 0.0012(14) -0.0051(14) 0.0005(14)
C23 0.039(2) 0.0234(16) 0.041(2) -0.0012(16) -0.0032(18) 0.0023(15)
C24 0.044(2) 0.0283(17) 0.036(2) -0.0076(17) 0.0009(17) -0.0043(17)
C25 0.040(2) 0.038(2) 0.035(2) -0.0111(18) -0.0108(16) -0.0007(19)
C26 0.0300(18) 0.0344(19) 0.031(2) -0.0062(16) -0.0064(14) 0.0061(16)
C27 0.0203(15) 0.0207(14) 0.0217(16) 0.0042(12) -0.0015(11) -0.0009(12)
C28 0.0285(18) 0.0330(18) 0.0260(18) 0.0075(15) 0.0020(13) -0.0038(15)
C29 0.032(2) 0.049(2) 0.034(2) 0.0155(19) 0.0031(16) -0.0092(18)
C30 0.036(2) 0.036(2) 0.048(3) 0.0210(18) -0.0069(19) -0.0124(17)
C31 0.038(2) 0.0191(16) 0.058(3) 0.0075(17) -0.011(2) -0.0021(15)
C32 0.0302(18) 0.0238(16) 0.0335(19) -0.0009(14) -0.0013(14) -0.0011(14)
C33 0.0302(18) 0.0285(17) 0.0242(17) -0.0012(14) 0.0083(13) 0.0007(14)
C34 0.030(2) 0.055(3) 0.038(2) -0.005(2) 0.0028(16) 0.0051(19)
C35 0.045(3) 0.060(3) 0.038(2) -0.006(2) 0.0121(19) 0.021(2)
C36 0.059(3) 0.044(3) 0.060(3) -0.017(2) 0.026(3) 0.004(2)
C37 0.046(3) 0.069(4) 0.109(5) -0.058(4) 0.021(3) -0.016(3)
C38 0.032(2) 0.053(3) 0.083(4) -0.040(3) 0.014(2) -0.007(2)
C39 0.0265(17) 0.0314(17) 0.0234(17) 0.0076(14) 0.0003(13) -0.0039(14)
C40 0.069(3) 0.042(2) 0.028(2) 0.0079(18) 0.010(2) -0.008(2)
C41 0.097(5) 0.062(3) 0.030(3) 0.014(2) -0.002(3) -0.016(3)
C42 0.051(3) 0.048(3) 0.061(3) 0.035(3) -0.006(2) -0.010(2)
C43 0.042(3) 0.039(2) 0.079(4) 0.027(2) 0.011(2) 0.004(2)
C44 0.042(2) 0.036(2) 0.044(3) 0.0171(19) 0.0120(19) 0.0041(18)

loop_
_atom_type_symbol
_atom_type_description
_atom_type_scat_dispersion_real
_atom_type_scat_dispersion_imag
_atom_type_scat_source
C C 0.0033 0.0016 'International Tables Vol C Tables 4.2.6.8 and 6.1.1.4'
H H 0.0000 0.0000 'International Tables Vol C Tables 4.2.6.8 and 6.1.1.4'
P P 0.1023 0.0942 'International Tables Vol C Tables 4.2.6.8 and 6.1.1.4'
Pt Pt -1.7033 8.3905 'International Tables Vol C Tables 4.2.6.8 and 6.1.1.4'

loop_
_geom_angle_atom_site_label_1
_geom_angle_atom_site_label_2
_geom_angle_atom_site_label_3
_geom_angle
_geom_angle_site_symmetry_1
_geom_angle_site_symmetry_3
_geom_angle_publ_flag
C1 Pt C9 95.91(15) . . ?
C1 Pt P1 87.29(10) . . ?
C9 Pt P1 175.86(11) . . ?
C1 Pt P2 172.78(10) . . ?
C9 Pt P2 91.00(11) . . ?
P1 Pt P2 85.72(3) . . ?
C27 P1 C21 106.38(16) . . ?
C27 P1 C17 106.03(15) . . ?
C21 P1 C17 105.20(16) . . ?
C27 P1 Pt 115.68(11) . . ?
C21 P1 Pt 114.27(12) . . ?
C17 P1 Pt 108.49(13) . . ?
C39 P2 C33 107.38(17) . . ?
C39 P2 C18 105.77(17) . . ?
C33 P2 C18 106.46(18) . . ?
C39 P2 Pt 115.23(12) . . ?
C33 P2 Pt 114.36(12) . . ?
C18 P2 Pt 106.96(12) . . ?
C2 C1 Pt 168.0(3) . . ?
C1 C2 C3 179.1(4) . . ?
C4 C3 C8 119.2(3) . . ?
C4 C3 C2 120.4(3) . . ?
C8 C3 C2 120.3(3) . . ?
C5 C4 C3 119.8(4) . . ?
C5 C4 H4 120.1 . . ?
C3 C4 H4 120.1 . . ?
C4 C5 C6 121.1(4) . . ?
C4 C5 H5 119.5 . . ?
C6 C5 H5 119.5 . . ?
C7 C6 C5 118.7(4) . . ?
C7 C6 C19 119.5(5) . . ?
C5 C6 C19 121.8(5) . . ?
C6 C19 H19C 109.5 . . ?
C6 C19 H19B 109.5 . . ?
H19C C19 H19B 109.5 . . ?
C6 C19 H19A 109.5 . . ?
H19C C19 H19A 109.5 . . ?
H19B C19 H19A 109.5 . . ?
C6 C7 C8 121.1(4) . . ?
C6 C7 H7 119.4 . . ?
C8 C7 H7 119.4 . . ?
C7 C8 C3 120.1(4) . . ?
C7 C8 H8 120.0 . . ?
C3 C8 H8 120.0 . . ?
C10 C9 Pt 167.4(3) . . ?
C9 C10 C11 173.7(4) . . ?
C16 C11 C12 117.7(4) . . ?
C16 C11 C10 121.7(4) . . ?
C12 C11 C10 120.6(4) . . ?
C13 C12 C11 120.7(5) . . ?
C13 C12 H12 119.7 . . ?
C11 C12 H12 119.7 . . ?
C14 C13 C12 121.2(5) . . ?
C14 C13 H13A 119.4 . . ?
C12 C13 H13A 119.4 . . ?
C15 C14 C13 117.7(4) . . ?
C15 C14 C20 120.6(5) . . ?
C13 C14 C20 121.7(5) . . ?
C14 C20 H20A 109.5 . . ?
C14 C20 H20B 109.5 . . ?
H20A C20 H20B 109.5 . . ?
C14 C20 H20C 109.5 . . ?
H20A C20 H20C 109.5 . . ?
H20B C20 H20C 109.5 . . ?
C14 C15 C16 121.6(5) . . ?
C14 C15 H15 119.2 . . ?
C16 C15 H15 119.2 . . ?
C11 C16 C15 121.0(4) . . ?
C11 C16 H16 119.5 . . ?
C15 C16 H16 119.5 . . ?
C18 C17 P1 107.9(2) . . ?
C18 C17 H17A 110.1 . . ?
P1 C17 H17A 110.1 . . ?
C18 C17 H17B 110.1 . . ?
P1 C17 H17B 110.1 . . ?
H17A C17 H17B 108.4 . . ?
C17 C18 P2 108.9(2) . . ?
C17 C18 H18A 109.9 . . ?
P2 C18 H18A 109.9 . . ?
C17 C18 H18B 109.9 . . ?
P2 C18 H18B 109.9 . . ?
H18A C18 H18B 108.3 . . ?
C22 C21 C26 119.2(3) . . ?
C22 C21 P1 120.2(3) . . ?
C26 C21 P1 120.6(3) . . ?
C23 C22 C21 120.5(4) . . ?
C23 C22 H22 119.8 . . ?
C21 C22 H22 119.8 . . ?
C22 C23 C24 120.1(4) . . ?
C22 C23 H23 120.0 . . ?
C24 C23 H23 120.0 . . ?
C25 C24 C23 119.7(4) . . ?
C25 C24 H24 120.1 . . ?
C23 C24 H24 120.1 . . ?
C24 C25 C26 120.6(4) . . ?
C24 C25 H25 119.7 . . ?
C26 C25 H25 119.7 . . ?
C25 C26 C21 119.9(4) . . ?
C25 C26 H26 120.1 . . ?
C21 C26 H26 120.1 . . ?
C28 C27 C32 118.8(3) . . ?
C28 C27 P1 121.0(3) . . ?
C32 C27 P1 119.8(3) . . ?
C29 C28 C27 120.1(4) . . ?
C29 C28 H28 120.0 . . ?
C27 C28 H28 120.0 . . ?
C30 C29 C28 120.3(4) . . ?
C30 C29 H29 119.9 . . ?
C28 C29 H29 119.9 . . ?
C31 C30 C29 120.0(4) . . ?
C31 C30 H30 120.0 . . ?
C29 C30 H30 120.0 . . ?
C32 C31 C30 120.2(4) . . ?
C32 C31 H31 119.9 . . ?
C30 C31 H31 119.9 . . ?
C31 C32 C27 120.6(4) . . ?
C31 C32 H32 119.7 . . ?
C27 C32 H32 119.7 . . ?
C38 C33 C34 119.0(4) . . ?
C38 C33 P2 118.4(3) . . ?
C34 C33 P2 122.5(3) . . ?
C33 C34 C35 120.2(4) . . ?
C33 C34 H34 119.9 . . ?
C35 C34 H34 119.9 . . ?
C36 C35 C34 120.6(4) . . ?
C36 C35 H35 119.7 . . ?
C34 C35 H35 119.7 . . ?
C35 C36 C37 118.5(5) . . ?
C35 C36 H36 120.7 . . ?
C37 C36 H36 120.7 . . ?
C38 C37 C36 121.6(5) . . ?
C38 C37 H37 119.2 . . ?
C36 C37 H37 119.2 . . ?
C37 C38 C33 119.9(5) . . ?
C37 C38 H38 120.0 . . ?
C33 C38 H38 120.0 . . ?
C44 C39 C40 120.0(4) . . ?
C44 C39 P2 116.8(3) . . ?
C40 C39 P2 123.2(3) . . ?
C39 C40 C41 118.7(5) . . ?
C39 C40 H40 120.7 . . ?
C41 C40 H40 120.7 . . ?
C42 C41 C40 120.2(5) . . ?
C42 C41 H41 119.9 . . ?
C40 C41 H41 119.9 . . ?
C43 C42 C41 120.5(4) . . ?
C43 C42 H42 119.8 . . ?
C41 C42 H42 119.8 . . ?
C42 C43 C44 120.1(5) . . ?
C42 C43 H43 119.9 . . ?
C44 C43 H43 119.9 . . ?
C43 C44 C39 120.3(4) . . ?
C43 C44 H44 119.8 . . ?
C39 C44 H44 119.8 . . ?

loop_
_geom_bond_atom_site_label_1
_geom_bond_atom_site_label_2
_geom_bond_distance
_geom_bond_site_symmetry_2
_geom_bond_publ_flag
Pt C1 2.011(3) . ?
Pt C9 2.015(4) . ?
Pt P1 2.2644(9) . ?
Pt P2 2.2645(9) . ?
P1 C27 1.805(3) . ?
P1 C21 1.818(4) . ?
P1 C17 1.846(4) . ?
P2 C39 1.813(4) . ?
P2 C33 1.820(4) . ?
P2 C18 1.835(4) . ?
C1 C2 1.203(5) . ?
C2 C3 1.451(5) . ?
C3 C4 1.395(5) . ?
C3 C8 1.398(5) . ?
C4 C5 1.392(6) . ?
C4 H4 0.9500 . ?
C5 C6 1.396(7) . ?
C5 H5 0.9500 . ?
C6 C7 1.377(6) . ?
C6 C19 1.516(6) . ?
C19 H19C 0.9800 . ?
C19 H19B 0.9800 . ?
C19 H19A 0.9800 . ?
C7 C8 1.393(5) . ?
C7 H7 0.9500 . ?
C8 H8 0.9500 . ?
C9 C10 1.214(5) . ?
C10 C11 1.445(5) . ?
C11 C16 1.382(5) . ?
C11 C12 1.395(6) . ?
C12 C13 1.391(7) . ?
C12 H12 0.9500 . ?
C13 C14 1.386(8) . ?
C13 H13A 0.9500 . ?
C14 C15 1.376(7) . ?
C14 C20 1.517(6) . ?
C20 H20A 0.9800 . ?
C20 H20B 0.9800 . ?
C20 H20C 0.9800 . ?
C15 C16 1.387(6) . ?
C15 H15 0.9500 . ?
C16 H16 0.9500 . ?
C17 C18 1.529(5) . ?
C17 H17A 0.9900 . ?
C17 H17B 0.9900 . ?
C18 H18A 0.9900 . ?
C18 H18B 0.9900 . ?
C21 C22 1.392(5) . ?
C21 C26 1.398(5) . ?
C22 C23 1.386(5) . ?
C22 H22 0.9500 . ?
C23 C24 1.387(6) . ?
C23 H23 0.9500 . ?
C24 C25 1.384(6) . ?
C24 H24 0.9500 . ?
C25 C26 1.386(5) . ?
C25 H25 0.9500 . ?
C26 H26 0.9500 . ?
C27 C28 1.397(5) . ?
C27 C32 1.401(5) . ?
C28 C29 1.391(5) . ?
C28 H28 0.9500 . ?
C29 C30 1.385(7) . ?
C29 H29 0.9500 . ?
C30 C31 1.382(7) . ?
C30 H30 0.9500 . ?
C31 C32 1.382(5) . ?
C31 H31 0.9500 . ?
C32 H32 0.9500 . ?
C33 C38 1.380(6) . ?
C33 C34 1.380(5) . ?
C34 C35 1.388(6) . ?
C34 H34 0.9500 . ?
C35 C36 1.369(8) . ?
C35 H35 0.9500 . ?
C36 C37 1.375(7) . ?
C36 H36 0.9500 . ?
C37 C38 1.371(6) . ?
C37 H37 0.9500 . ?
C38 H38 0.9500 . ?
C39 C44 1.384(6) . ?
C39 C40 1.385(5) . ?
C40 C41 1.407(7) . ?
C40 H40 0.9500 . ?
C41 C42 1.372(9) . ?
C41 H41 0.9500 . ?
C42 C43 1.365(8) . ?
C42 H42 0.9500 . ?
C43 C44 1.379(6) . ?
C43 H43 0.9500 . ?
C44 H44 0.9500 . ?
